data_9017866
loop_
_publ_author_name
'Talla, D.'
'Balla, M.'
'Aicher, C.'
'Lengauer, C. L.'
'Wildner, M.'

_publ_section_title
;
 Structural and spectroscopic study of the kieserite-dwornikite solid-solution
 series, (Mg,Ni)SO4*H2O, at ambient and low temperatures, with cosmochemical
 implications for icy moons and Mars
;
_journal_name_full 'American Mineralogist'
_journal_page_first 1472
_journal_page_last 1489
_journal_volume 105
_journal_year 2020
_chemical_compound_source Synthetic
_chemical_formula_sum 'H2 Mg0.241 Ni0.759 O5 S'
_chemical_name_mineral Dwornikite
_space_group_IT_number 15
_space_group_name_Hall '-C 2yc'
_space_group_name_H-M_alt 'C 1 2/c 1'
_symmetry_space_group_name_H-M 'C 1 2/c 1'
_cell_angle_alpha 90
_cell_angle_beta 117.804
_cell_angle_gamma 90
_cell_length_a 6.8446
_cell_formula_units_Z 4
_cell_length_b 7.6144
_cell_length_c 7.5018
_cell_volume 345.837
_database_code_amcsd 0020994
_exptl_crystal_density_diffrn 3.159
_cod_data_source_file inputs/fixed/split/05885.cif
_cod_data_source_block 05885
_cod_original_formula_sum '(Ni.759 Mg.241) S O5 H2'
_cod_database_code 9017866

loop_
_space_group_symop_operation_xyz
x,y,z
1/2+x,1/2+y,z
x,-y,1/2+z
1/2+x,1/2-y,1/2+z
-x,y,1/2-z
1/2-x,1/2+y,1/2-z
-x,-y,-z
1/2-x,1/2-y,-z

loop_
_atom_site_aniso_label
_atom_site_aniso_U_11
_atom_site_aniso_U_22
_atom_site_aniso_U_33
_atom_site_aniso_U_12
_atom_site_aniso_U_13
_atom_site_aniso_U_23
Ni 0.00668 0.00739 0.00721 -0.00033 0.00314 0.00028
Mg 0.00668 0.00739 0.00721 -0.00033 0.00314 0.00028
S 0.00525 0.00622 0.00771 0.00000 0.00279 0.00000
O1 0.00780 0.01500 0.01500 0.00366 0.00427 0.00698
O2 0.01110 0.01010 0.01470 0.00108 0.00782 0.00429
O3 0.00910 0.01090 0.00940 0.00000 0.00450 0.00000

loop_
_atom_site_label
_atom_site_fract_x
_atom_site_fract_y
_atom_site_fract_z
_atom_site_occupancy
_atom_site_U_iso_or_equiv
Ni 0.00000 0.50000 0.00000 0.75930 0.00713
Mg 0.00000 0.50000 0.00000 0.24070 0.00713
S 0.00000 0.15643 0.25000 1.00000 0.00649
O1 0.17356 0.04637 0.40142 1.00000 0.01303
O2 0.10079 0.26961 0.15372 1.00000 0.01129
O3 0.00000 0.63209 0.25000 1.00000 0.00972
H 0.11100 0.69500 0.29100 1.00000 0.02000

loop_
_cod_related_entry_id
_cod_related_entry_database
_cod_related_entry_code
1 AMCSD 0020994
